data_4029272
loop_
_publ_author_name
'Vu, Van Ha'
'Louafi, Fadila'
'Girard, Nicolas'
'Marion, Ronan'
'Roisnel, Thierry'
'Dorcet, Vincent'
'Hurvois, Jean-Pierre'

_publ_section_title
;
 Electrochemical Access to
 8-(1-Phenyl-ethyl)-1,4-dioxa-8-aza-spiro[4.5]decane-7-carbonitrile.
 Application to the Asymmetric Syntheses of (+)-Myrtine and Alkaloid
 (+)-241D.
;
_journal_issue 8
_journal_name_full 'The Journal of organic chemistry'
_journal_page_first 3358
_journal_page_last 3373
_journal_paper_doi 10.1021/jo500104c
_journal_volume 79
_journal_year 2014
_chemical_absolute_configuration syn
_chemical_compound_source 'synthesis as described'
_chemical_formula_moiety 'C16 H20 N2 O2'
_chemical_formula_sum 'C16 H20 N2 O2'
_chemical_formula_weight 272.34
_chemical_name_systematic
;
 ?
;
_space_group_IT_number 4
_symmetry_cell_setting monoclinic
_symmetry_Int_Tables_number 4
_symmetry_space_group_name_Hall 'P 2yb'
_symmetry_space_group_name_H-M 'P 1 21 1'
_atom_sites_solution_hydrogens geom
_atom_sites_solution_primary direct
_atom_sites_solution_secondary difmap
_audit_conform_dict_location ftp://ftp.iucr.org/pub/cif_core.dic
_audit_conform_dict_name cif_core.dic
_audit_conform_dict_version 2.4
_audit_creation_date 2012-11-20T10:12:38-00:00
_audit_creation_method 'WinGX routine CIF_UPDATE'
_cell_angle_alpha 90
_cell_angle_beta 101.498(3)
_cell_angle_gamma 90
_cell_formula_units_Z 2
_cell_length_a 8.9941(7)
_cell_length_b 7.7180(5)
_cell_length_c 10.8751(9)
_cell_measurement_reflns_used 2710
_cell_measurement_temperature 150(2)
_cell_measurement_theta_max 26.86
_cell_measurement_theta_min 2.31
_cell_measurement_wavelength 0.71073
_cell_volume 739.76(10)
_computing_cell_refinement 'Bruker APEX2 (Bruker, 2006)'
_computing_data_collection 'Bruker APEX2 (Bruker, 2006)'
_computing_data_reduction 'Bruker APEX2 (Bruker, 2006)'
_computing_molecular_graphics 'Ortep-3 for Windows (Farrugia, 1997)'
_computing_publication_material
;
           WinGX publication routines (Farrugia, 1999),
           CRYSCAL (T. Roisnel, local program)
;
_computing_structure_refinement 'SHELXL-97 (Sheldrick, 1997)'
_computing_structure_solution 'SIR97 (Altomare et al., 1999)'
_diffrn_ambient_temperature 150(2)
_diffrn_detector 'CCD plate'
_diffrn_measured_fraction_theta_full 0.991
_diffrn_measured_fraction_theta_max 0.991
_diffrn_measurement_device_type 'APEXII, Bruker-AXS'
_diffrn_measurement_method 'CCD rotation images, thin slices'
_diffrn_radiation_monochromator graphite
_diffrn_radiation_probe x-ray
_diffrn_radiation_type MoK\a
_diffrn_radiation_wavelength 0.71073
_diffrn_reflns_av_R_equivalents 0.0361
_diffrn_reflns_av_unetI/netI 0.0345
_diffrn_reflns_limit_h_max 11
_diffrn_reflns_limit_h_min -11
_diffrn_reflns_limit_k_max 6
_diffrn_reflns_limit_k_min -9
_diffrn_reflns_limit_l_max 14
_diffrn_reflns_limit_l_min -14
_diffrn_reflns_number 6394
_diffrn_reflns_theta_full 27.46
_diffrn_reflns_theta_max 27.46
_diffrn_reflns_theta_min 3.51
_exptl_absorpt_coefficient_mu 0.081
_exptl_absorpt_correction_T_max 0.978
_exptl_absorpt_correction_T_min 0.875
_exptl_absorpt_correction_type multi-scan
_exptl_absorpt_process_details
;
  [Sheldrick, G.M. (2002). SADABS Bruker AXS Inc., Madison, Wisconsin, USA]
;
_exptl_crystal_colour colourless
_exptl_crystal_density_diffrn 1.223
_exptl_crystal_density_method 'not measured'
_exptl_crystal_description prism
_exptl_crystal_F_000 292
_exptl_crystal_size_max 0.58
_exptl_crystal_size_mid 0.53
_exptl_crystal_size_min 0.27
_refine_diff_density_max 0.185
_refine_diff_density_min -0.188
_refine_diff_density_rms 0.034
_refine_ls_extinction_method none
_refine_ls_goodness_of_fit_ref 1.102
_refine_ls_hydrogen_treatment constr
_refine_ls_matrix_type full
_refine_ls_number_parameters 182
_refine_ls_number_reflns 1803
_refine_ls_number_restraints 1
_refine_ls_restrained_S_all 1.102
_refine_ls_R_factor_all 0.0401
_refine_ls_R_factor_gt 0.036
_refine_ls_shift/su_max 0
_refine_ls_shift/su_mean 0
_refine_ls_structure_factor_coef Fsqd
_refine_ls_weighting_details 'calc w=1/[\s^2^(Fo^2^)+(0.0413P)^2^+0.0670P] where P=(Fo^2^+2Fc^2^)/3'
_refine_ls_weighting_scheme calc
_refine_ls_wR_factor_gt 0.0841
_refine_ls_wR_factor_ref 0.0862
_reflns_number_gt 1645
_reflns_number_total 1803
_reflns_threshold_expression >2sigma(I)
_cod_data_source_file jo500104c_si_005.cif
_cod_data_source_block HV211
_cod_depositor_comments
;Adding full bibliography for
 ./tmp-cod-update-bibliographies-12971/cifs/4029272.cif.
;
_cod_original_sg_symbol_H-M 'P 21'
_cod_database_code 4029272

loop_
_symmetry_equiv_pos_as_xyz
'x, y, z'
'-x, y+1/2, -z'

loop_
_atom_site_label
_atom_site_type_symbol
_atom_site_fract_x
_atom_site_fract_y
_atom_site_fract_z
_atom_site_U_iso_or_equiv
_atom_site_adp_type
_atom_site_occupancy
_atom_site_symmetry_multiplicity
_atom_site_calc_flag
_atom_site_refinement_flags
O1 O 0.45343(16) 0.74992(18) 0.14839(12) 0.0276(3) Uani 1 1 d .
C2 C 0.5688(3) 0.8109(3) 0.2493(2) 0.0327(5) Uani 1 1 d .
H2A H 0.5237 0.8554 0.319 0.039 Uiso 1 1 calc R
H2B H 0.6292 0.9042 0.2205 0.039 Uiso 1 1 calc R
C3 C 0.6656(2) 0.6539(3) 0.2899(2) 0.0352(5) Uani 1 1 d .
H3A H 0.7613 0.6597 0.2581 0.042 Uiso 1 1 calc R
H3B H 0.6904 0.645 0.3825 0.042 Uiso 1 1 calc R
O4 O 0.57585(15) 0.50976(19) 0.23654(13) 0.0297(3) Uani 1 1 d .
C5 C 0.4307(2) 0.5736(2) 0.17570(18) 0.0230(4) Uani 1 1 d .
C6 C 0.3783(2) 0.4725(3) 0.05605(17) 0.0278(4) Uani 1 1 d .
H6A H 0.4576 0.4764 0.0047 0.033 Uiso 1 1 calc R
H6B H 0.2851 0.526 0.0069 0.033 Uiso 1 1 calc R
C7 C 0.3464(2) 0.2847(3) 0.08556(18) 0.0273(4) Uani 1 1 d .
H7A H 0.3118 0.2205 0.0062 0.033 Uiso 1 1 calc R
H7B H 0.4411 0.2298 0.1308 0.033 Uiso 1 1 calc R
N8 N 0.22954(18) 0.2733(2) 0.16289(14) 0.0218(3) Uani 1 1 d .
C9 C 0.2784(2) 0.3652(3) 0.28234(17) 0.0210(4) Uani 1 1 d .
H9 H 0.1902 0.3653 0.3256 0.025 Uiso 1 1 calc R
C10 C 0.3161(2) 0.5551(2) 0.26106(17) 0.0228(4) Uani 1 1 d .
H10A H 0.2217 0.6171 0.2231 0.027 Uiso 1 1 calc R
H10B H 0.3576 0.61 0.343 0.027 Uiso 1 1 calc R
C11 C 0.4068(2) 0.2768(3) 0.36870(17) 0.0250(4) Uani 1 1 d .
N12 N 0.4977(2) 0.2018(3) 0.43643(16) 0.0362(5) Uani 1 1 d .
C13 C 0.1853(2) 0.0914(3) 0.18212(18) 0.0251(4) Uani 1 1 d .
H13 H 0.2774 0.0267 0.2252 0.03 Uiso 1 1 calc R
C14 C 0.1223(3) 0.0026(3) 0.05664(19) 0.0346(5) Uani 1 1 d .
H14A H 0.205 -0.0185 0.0119 0.052 Uiso 1 1 calc R
H14B H 0.0459 0.0774 0.0057 0.052 Uiso 1 1 calc R
H14C H 0.0756 -0.108 0.072 0.052 Uiso 1 1 calc R
C15 C 0.0671(2) 0.0854(2) 0.26467(17) 0.0226(4) Uani 1 1 d .
C16 C -0.0659(2) 0.1825(3) 0.23454(17) 0.0256(4) Uani 1 1 d .
H16 H -0.0819 0.2552 0.1626 0.031 Uiso 1 1 calc R
C17 C -0.1751(2) 0.1743(3) 0.30794(19) 0.0288(4) Uani 1 1 d .
H17 H -0.2648 0.2419 0.2867 0.035 Uiso 1 1 calc R
C18 C -0.1531(2) 0.0666(3) 0.4131(2) 0.0300(5) Uani 1 1 d .
H18 H -0.228 0.0599 0.4634 0.036 Uiso 1 1 calc R
C19 C -0.0221(2) -0.0300(3) 0.44341(19) 0.0334(5) Uani 1 1 d .
H19 H -0.007 -0.1037 0.5148 0.04 Uiso 1 1 calc R
C20 C 0.0881(2) -0.0203(3) 0.37046(18) 0.0294(5) Uani 1 1 d .
H20 H 0.1786 -0.0863 0.393 0.035 Uiso 1 1 calc R

loop_
_atom_site_aniso_label
_atom_site_aniso_U_11
_atom_site_aniso_U_22
_atom_site_aniso_U_33
_atom_site_aniso_U_23
_atom_site_aniso_U_13
_atom_site_aniso_U_12
O1 0.0321(8) 0.0233(7) 0.0260(7) 0.0018(6) 0.0019(6) -0.0039(6)
C2 0.0386(12) 0.0309(11) 0.0267(10) -0.0006(8) 0.0016(9) -0.0096(9)
C3 0.0298(11) 0.0387(12) 0.0352(11) -0.0065(10) 0.0015(9) -0.0061(10)
O4 0.0209(7) 0.0278(8) 0.0390(8) 0.0025(6) 0.0025(6) 0.0008(6)
C5 0.0237(10) 0.0226(10) 0.0223(9) -0.0004(8) 0.0036(7) 0.0021(8)
C6 0.0329(11) 0.0313(11) 0.0211(9) -0.0005(9) 0.0101(8) -0.0036(9)
C7 0.0311(11) 0.0297(11) 0.0233(9) -0.0074(8) 0.0108(8) -0.0019(9)
N8 0.0227(8) 0.0239(8) 0.0191(7) -0.0043(7) 0.0052(6) -0.0033(7)
C9 0.0200(9) 0.0257(10) 0.0178(9) -0.0024(7) 0.0051(7) 0.0006(8)
C10 0.0237(10) 0.0221(10) 0.0223(9) -0.0030(7) 0.0039(7) 0.0009(8)
C11 0.0273(10) 0.0273(10) 0.0215(9) -0.0014(8) 0.0078(8) -0.0034(8)
N12 0.0352(10) 0.0430(12) 0.0295(9) 0.0060(8) 0.0042(8) 0.0032(9)
C13 0.0255(10) 0.0225(10) 0.0267(9) -0.0021(8) 0.0038(8) -0.0001(8)
C14 0.0396(12) 0.0296(12) 0.0349(11) -0.0102(10) 0.0085(9) -0.0093(10)
C15 0.0227(9) 0.0198(9) 0.0242(9) -0.0020(8) 0.0017(7) -0.0041(8)
C16 0.0250(10) 0.0225(10) 0.0270(9) 0.0027(8) -0.0004(8) -0.0022(8)
C17 0.0205(9) 0.0272(10) 0.0364(10) -0.0012(9) -0.0002(8) -0.0004(9)
C18 0.0283(10) 0.0300(11) 0.0331(10) -0.0013(9) 0.0097(8) -0.0053(9)
C19 0.0385(12) 0.0311(11) 0.0305(10) 0.0101(9) 0.0067(9) 0.0013(10)
C20 0.0251(10) 0.0272(11) 0.0349(10) 0.0049(9) 0.0036(8) 0.0042(9)

loop_
_atom_type_symbol
_atom_type_description
_atom_type_scat_dispersion_real
_atom_type_scat_dispersion_imag
_atom_type_scat_source
C C 0.0033 0 'International Tables Vol C Tables 4.2.6.8 and 6.1.1.4'
H H 0 0 'International Tables Vol C Tables 4.2.6.8 and 6.1.1.4'
N N 0.0061 0 'International Tables Vol C Tables 4.2.6.8 and 6.1.1.4'
O O 0.0106 0 'International Tables Vol C Tables 4.2.6.8 and 6.1.1.4'

loop_
_geom_angle_atom_site_label_1
_geom_angle_atom_site_label_2
_geom_angle_atom_site_label_3
_geom_angle
C5 O1 C2 105.54(15)
O1 C2 C3 104.38(17)
O1 C2 H2A 110.9
C3 C2 H2A 110.9
O1 C2 H2B 110.9
C3 C2 H2B 110.9
H2A C2 H2B 108.9
O4 C3 C2 105.14(15)
O4 C3 H3A 110.7
C2 C3 H3A 110.7
O4 C3 H3B 110.7
C2 C3 H3B 110.7
H3A C3 H3B 108.8
C3 O4 C5 108.04(16)
O1 C5 O4 105.77(16)
O1 C5 C6 110.42(16)
O4 C5 C6 108.68(16)
O1 C5 C10 111.15(15)
O4 C5 C10 110.61(15)
C6 C5 C10 110.10(16)
C5 C6 C7 110.45(15)
C5 C6 H6A 109.6
C7 C6 H6A 109.6
C5 C6 H6B 109.6
C7 C6 H6B 109.6
H6A C6 H6B 108.1
N8 C7 C6 111.26(16)
N8 C7 H7A 109.4
C6 C7 H7A 109.4
N8 C7 H7B 109.4
C6 C7 H7B 109.4
H7A C7 H7B 108
C9 N8 C7 110.74(14)
C9 N8 C13 111.92(15)
C7 N8 C13 112.21(15)
N8 C9 C11 113.09(16)
N8 C9 C10 111.38(15)
C11 C9 C10 111.35(16)
N8 C9 H9 106.9
C11 C9 H9 106.9
C10 C9 H9 106.9
C5 C10 C9 112.20(15)
C5 C10 H10A 109.2
C9 C10 H10A 109.2
C5 C10 H10B 109.2
C9 C10 H10B 109.2
H10A C10 H10B 107.9
N12 C11 C9 175.4(2)
N8 C13 C15 110.48(15)
N8 C13 C14 111.08(16)
C15 C13 C14 109.48(16)
N8 C13 H13 108.6
C15 C13 H13 108.6
C14 C13 H13 108.6
C13 C14 H14A 109.5
C13 C14 H14B 109.5
H14A C14 H14B 109.5
C13 C14 H14C 109.5
H14A C14 H14C 109.5
H14B C14 H14C 109.5
C20 C15 C16 118.54(18)
C20 C15 C13 120.63(17)
C16 C15 C13 120.82(16)
C17 C16 C15 120.92(17)
C17 C16 H16 119.5
C15 C16 H16 119.5
C16 C17 C18 119.91(18)
C16 C17 H17 120
C18 C17 H17 120
C19 C18 C17 119.5(2)
C19 C18 H18 120.2
C17 C18 H18 120.2
C18 C19 C20 120.52(19)
C18 C19 H19 119.7
C20 C19 H19 119.7
C19 C20 C15 120.57(18)
C19 C20 H20 119.7
C15 C20 H20 119.7

loop_
_geom_bond_atom_site_label_1
_geom_bond_atom_site_label_2
_geom_bond_distance
O1 C5 1.416(2)
O1 C2 1.431(2)
C2 C3 1.506(3)
C2 H2A 0.99
C2 H2B 0.99
C3 O4 1.428(3)
C3 H3A 0.99
C3 H3B 0.99
O4 C5 1.428(2)
C5 C6 1.510(3)
C5 C10 1.525(3)
C6 C7 1.525(3)
C6 H6A 0.99
C6 H6B 0.99
C7 N8 1.474(2)
C7 H7A 0.99
C7 H7B 0.99
N8 C9 1.468(2)
N8 C13 1.485(3)
C9 C11 1.499(3)
C9 C10 1.532(3)
C9 H9 1
C10 H10A 0.99
C10 H10B 0.99
C11 N12 1.143(3)
C13 C15 1.523(3)
C13 C14 1.532(3)
C13 H13 1
C14 H14A 0.98
C14 H14B 0.98
C14 H14C 0.98
C15 C20 1.392(3)
C15 C16 1.395(3)
C16 C17 1.385(3)
C16 H16 0.95
C17 C18 1.396(3)
C17 H17 0.95
C18 C19 1.378(3)
C18 H18 0.95
C19 C20 1.390(3)
C19 H19 0.95
C20 H20 0.95

loop_
_geom_torsion_atom_site_label_1
_geom_torsion_atom_site_label_2
_geom_torsion_atom_site_label_3
_geom_torsion_atom_site_label_4
_geom_torsion
C5 O1 C2 C3 30.8(2)
O1 C2 C3 O4 -16.4(2)
C2 C3 O4 C5 -3.9(2)
C2 O1 C5 O4 -33.8(2)
C2 O1 C5 C6 -151.20(17)
C2 O1 C5 C10 86.31(18)
C3 O4 C5 O1 23.2(2)
C3 O4 C5 C6 141.75(17)
C3 O4 C5 C10 -97.27(18)
O1 C5 C6 C7 -177.22(17)
O4 C5 C6 C7 67.2(2)
C10 C5 C6 C7 -54.1(2)
C5 C6 C7 N8 58.8(2)
C6 C7 N8 C9 -59.9(2)
C6 C7 N8 C13 174.25(16)
C7 N8 C9 C11 -69.5(2)
C13 N8 C9 C11 56.6(2)
C7 N8 C9 C10 56.8(2)
C13 N8 C9 C10 -177.15(15)
O1 C5 C10 C9 174.77(15)
O4 C5 C10 C9 -68.05(19)
C6 C5 C10 C9 52.1(2)
N8 C9 C10 C5 -53.6(2)
C11 C9 C10 C5 73.62(19)
C9 N8 C13 C15 53.6(2)
C7 N8 C13 C15 178.78(14)
C9 N8 C13 C14 175.27(16)
C7 N8 C13 C14 -59.5(2)
N8 C13 C15 C20 -127.95(19)
C14 C13 C15 C20 109.4(2)
N8 C13 C15 C16 53.5(2)
C14 C13 C15 C16 -69.2(2)
C20 C15 C16 C17 0.0(3)
C13 C15 C16 C17 178.58(17)
C15 C16 C17 C18 -0.6(3)
C16 C17 C18 C19 0.5(3)
C17 C18 C19 C20 0.2(3)
C18 C19 C20 C15 -0.8(3)
C16 C15 C20 C19 0.7(3)
C13 C15 C20 C19 -177.90(19)
